data_1513654
loop_
_publ_author_name
'Fang, Huayi'
'Ling, Zhen'
'Lang, Ke'
'Brothers, Penelope J.'
'de Bruin, Bas'
'Fu, Xuefeng'

_publ_section_title
;
 Germanium(iii) corrole complex: reactivity and mechanistic studies of
 visible-light promoted N--H bond activations
;
_journal_issue 3
_journal_name_full 'Chemical Science'
_journal_page_first 916
_journal_paper_doi 10.1039/c3sc52326h
_journal_volume 5
_journal_year 2014
_chemical_absolute_configuration ad
_chemical_formula_moiety 'C46 H26 F15 Ge N5 O'
_chemical_formula_sum 'C46 H26 F15 Ge N5 O'
_chemical_formula_weight 1022.31
_chemical_name_systematic
; 
 ? 
;
_space_group_IT_number 19
_symmetry_cell_setting orthorhombic
_symmetry_space_group_name_Hall 'P 2ac 2ab'
_symmetry_space_group_name_H-M 'P 21 21 21'
_atom_sites_solution_hydrogens geom
_atom_sites_solution_primary direct
_atom_sites_solution_secondary difmap
_audit_creation_method SHELXL-97
_cell_angle_alpha 90.00
_cell_angle_beta 90.00
_cell_angle_gamma 90.00
_cell_formula_units_Z 4
_cell_length_a 8.9476(18)
_cell_length_b 15.748(3)
_cell_length_c 32.247(6)
_cell_measurement_reflns_used 15497
_cell_measurement_temperature 173(2)
_cell_measurement_theta_max 27.4812
_cell_measurement_theta_min 1.4390
_cell_volume 4543.8(15)
_computing_cell_refinement 'CrystalClear (Rigaku Inc., 2008)'
_computing_data_collection 'CrystalClear (Rigaku Inc., 2008)'
_computing_data_reduction 'CrystalClear (Rigaku Inc., 2008)'
_computing_molecular_graphics
;
 Mercury: visualization and analysis of crystal structures, C. F. Macrae,
 P. R. Edgington, P. McCabe, E. Pidcock, G. P. Shields, R. Taylor,
 M. Towler and J. van de Streek, J. Appl. Cryst., 39, 453-457, 2006.
;
_computing_publication_material 'SHELX-97 (Sheldrick, 2008)'
_computing_structure_refinement 'SHELX-97 (Sheldrick, 2008)'
_computing_structure_solution 'SHELX-97 (Sheldrick, 2008)'
_diffrn_ambient_temperature 173(2)
_diffrn_detector_area_resol_mean 28.5714
_diffrn_measured_fraction_theta_full 0.999
_diffrn_measured_fraction_theta_max 0.999
_diffrn_measurement_device_type 'MM007HF + CCD (Saturn724+)'
_diffrn_measurement_method '\w scans at fixed \c = 45\%'
_diffrn_radiation_monochromator Confocal
_diffrn_radiation_source 'Rotating Anode'
_diffrn_radiation_type MoK\a
_diffrn_radiation_wavelength 0.71073
_diffrn_reflns_av_R_equivalents 0.0648
_diffrn_reflns_av_sigmaI/netI 0.0652
_diffrn_reflns_limit_h_max 9
_diffrn_reflns_limit_h_min -11
_diffrn_reflns_limit_k_max 18
_diffrn_reflns_limit_k_min -20
_diffrn_reflns_limit_l_max 40
_diffrn_reflns_limit_l_min -41
_diffrn_reflns_number 32966
_diffrn_reflns_theta_full 27.48
_diffrn_reflns_theta_max 27.48
_diffrn_reflns_theta_min 1.44
_exptl_absorpt_coefficient_mu 0.777
_exptl_absorpt_correction_T_max 1.0000
_exptl_absorpt_correction_T_min 0.6112
_exptl_absorpt_correction_type multi-scan
_exptl_absorpt_process_details 'CrystalClear (Rigaku Inc., 2008)'
_exptl_crystal_colour red
_exptl_crystal_density_diffrn 1.494
_exptl_crystal_density_method 'not measured'
_exptl_crystal_description plate
_exptl_crystal_F_000 2048
_exptl_crystal_size_max 0.25
_exptl_crystal_size_mid 0.13
_exptl_crystal_size_min 0.10
_platon_squeeze_details
;
;
_refine_diff_density_max 0.451
_refine_diff_density_min -0.403
_refine_diff_density_rms 0.072
_refine_ls_abs_structure_details 'Flack H D (1983), Acta Cryst. A39, 876-881'
_refine_ls_abs_structure_Flack 0.035(9)
_refine_ls_extinction_method none
_refine_ls_goodness_of_fit_ref 1.059
_refine_ls_hydrogen_treatment constr
_refine_ls_matrix_type full
_refine_ls_number_parameters 617
_refine_ls_number_reflns 10402
_refine_ls_number_restraints 0
_refine_ls_restrained_S_all 1.059
_refine_ls_R_factor_all 0.0606
_refine_ls_R_factor_gt 0.0549
_refine_ls_shift/su_max 0.002
_refine_ls_shift/su_mean 0.000
_refine_ls_structure_factor_coef Fsqd
_refine_ls_weighting_details 'calc w=1/[\s^2^(Fo^2^)+(0.0434P)^2^+3.3081P] where P=(Fo^2^+2Fc^2^)/3'
_refine_ls_weighting_scheme calc
_refine_ls_wR_factor_gt 0.1192
_refine_ls_wR_factor_ref 0.1234
_reflns_number_gt 9471
_reflns_number_total 10402
_reflns_threshold_expression >2sigma(I)
_cod_data_source_file c3sc52326h.txt
_cod_data_source_block (TPFC)Ge(TEMPO)
_cod_original_cell_volume 4543.9(16)
_cod_original_sg_symbol_H-M P2(1)2(1)2(1)
_cod_database_code 1513654

loop_
_symmetry_equiv_pos_as_xyz
'x, y, z'
'-x+1/2, -y, z+1/2'
'-x, y+1/2, -z+1/2'
'x+1/2, -y+1/2, -z'

loop_
_atom_site_label
_atom_site_type_symbol
_atom_site_fract_x
_atom_site_fract_y
_atom_site_fract_z
_atom_site_U_iso_or_equiv
_atom_site_adp_type
_atom_site_occupancy
_atom_site_symmetry_multiplicity
_atom_site_calc_flag
_atom_site_refinement_flags
Ge1 Ge 0.40327(4) 0.37130(2) 0.696345(11) 0.02373(9) Uani 1 1 d .
F1 F 0.5431(3) 0.43357(16) 0.85720(7) 0.0382(6) Uani 1 1 d .
F2 F 0.5012(3) 0.48824(19) 0.93538(8) 0.0518(7) Uani 1 1 d .
F3 F 0.2281(4) 0.5434(2) 0.95996(9) 0.0676(9) Uani 1 1 d .
F4 F -0.0018(3) 0.5475(2) 0.90477(10) 0.0642(9) Uani 1 1 d .
F5 F 0.0381(3) 0.49111(18) 0.82705(8) 0.0475(7) Uani 1 1 d .
F6 F 0.0201(3) 0.64916(17) 0.66909(9) 0.0516(7) Uani 1 1 d .
F7 F -0.0221(3) 0.80802(19) 0.64067(11) 0.0634(8) Uani 1 1 d .
F8 F 0.1930(4) 0.88581(18) 0.59556(9) 0.0577(8) Uani 1 1 d .
F9 F 0.4568(3) 0.80417(18) 0.58029(9) 0.0567(8) Uani 1 1 d .
F10 F 0.5026(3) 0.64790(17) 0.61062(8) 0.0466(6) Uani 1 1 d .
F11 F 0.0274(3) 0.24925(18) 0.57019(8) 0.0444(6) Uani 1 1 d .
F12 F -0.0266(3) 0.16279(19) 0.50033(8) 0.0537(7) Uani 1 1 d .
F13 F 0.1987(4) 0.0847(2) 0.45918(8) 0.0612(8) Uani 1 1 d .
F14 F 0.4834(4) 0.0964(2) 0.48831(9) 0.0604(8) Uani 1 1 d .
F15 F 0.5385(3) 0.18295(19) 0.55828(8) 0.0494(7) Uani 1 1 d .
O1 O 0.5926(3) 0.40527(16) 0.69055(8) 0.0306(5) Uani 1 1 d .
N1 N 0.3771(3) 0.3160(2) 0.74915(9) 0.0269(7) Uani 1 1 d .
N2 N 0.3798(3) 0.25595(19) 0.67869(9) 0.0256(6) Uani 1 1 d .
N3 N 0.3241(3) 0.4049(2) 0.64277(10) 0.0265(7) Uani 1 1 d .
N4 N 0.3227(4) 0.4722(2) 0.72147(10) 0.0278(7) Uani 1 1 d .
N5 N 0.7147(3) 0.3460(2) 0.70109(10) 0.0305(7) Uani 1 1 d .
C1 C 0.3858(4) 0.2288(2) 0.74924(11) 0.0278(8) Uani 1 1 d .
C2 C 0.3683(5) 0.2003(3) 0.79106(12) 0.0345(9) Uani 1 1 d .
H2 H 0.3715 0.1433 0.8006 0.041 Uiso 1 1 calc R
C3 C 0.3460(4) 0.2716(3) 0.81474(12) 0.0312(8) Uani 1 1 d .
H3 H 0.3322 0.2720 0.8439 0.037 Uiso 1 1 calc R
C4 C 0.3470(4) 0.3442(2) 0.78897(11) 0.0271(8) Uani 1 1 d .
C5 C 0.3180(4) 0.4297(2) 0.79645(11) 0.0269(8) Uani 1 1 d .
C6 C 0.3094(4) 0.4894(2) 0.76455(11) 0.0277(8) Uani 1 1 d .
C7 C 0.2858(5) 0.5778(3) 0.76898(13) 0.0352(9) Uani 1 1 d .
H7 H 0.2744 0.6069 0.7946 0.042 Uiso 1 1 calc R
C8 C 0.2820(5) 0.6145(2) 0.73086(12) 0.0334(9) Uani 1 1 d .
H8 H 0.2691 0.6732 0.7251 0.040 Uiso 1 1 calc R
C9 C 0.3011(4) 0.5484(2) 0.70120(12) 0.0276(8) Uani 1 1 d .
C10 C 0.2909(4) 0.5563(2) 0.65784(12) 0.0289(8) Uani 1 1 d .
C11 C 0.2962(4) 0.4875(2) 0.63063(12) 0.0288(8) Uani 1 1 d .
C12 C 0.2651(5) 0.4891(3) 0.58766(12) 0.0348(9) Uani 1 1 d .
H12 H 0.2437 0.5381 0.5716 0.042 Uiso 1 1 calc R
C13 C 0.2711(4) 0.4083(2) 0.57360(12) 0.0299(8) Uani 1 1 d .
H13 H 0.2552 0.3909 0.5457 0.036 Uiso 1 1 calc R
C14 C 0.3053(4) 0.3535(2) 0.60746(11) 0.0260(8) Uani 1 1 d .
C15 C 0.3176(4) 0.2646(2) 0.60645(11) 0.0257(7) Uani 1 1 d .
C16 C 0.3497(4) 0.2179(2) 0.64159(11) 0.0266(8) Uani 1 1 d .
C17 C 0.3429(4) 0.1290(3) 0.64884(12) 0.0325(8) Uani 1 1 d .
H17 H 0.3257 0.0867 0.6284 0.039 Uiso 1 1 calc R
C18 C 0.3658(4) 0.1141(2) 0.69086(12) 0.0341(9) Uani 1 1 d .
H18 H 0.3676 0.0605 0.7044 0.041 Uiso 1 1 calc R
C19 C 0.3856(4) 0.1945(2) 0.70945(11) 0.0247(7) Uani 1 1 d .
C20 C 0.8002(5) 0.3302(3) 0.66153(12) 0.0371(10) Uani 1 1 d .
C21 C 0.9303(4) 0.2721(3) 0.67367(14) 0.0403(10) Uani 1 1 d .
H21B H 0.8897 0.2170 0.6832 0.048 Uiso 1 1 calc R
H21A H 0.9925 0.2611 0.6488 0.048 Uiso 1 1 calc R
C22 C 1.0276(5) 0.3088(3) 0.70730(14) 0.0438(11) Uani 1 1 d .
H22B H 1.1070 0.2678 0.7147 0.053 Uiso 1 1 calc R
H22A H 1.0760 0.3615 0.6972 0.053 Uiso 1 1 calc R
C23 C 0.9345(4) 0.3282(3) 0.74465(13) 0.0369(10) Uani 1 1 d .
H23B H 0.9985 0.3555 0.7659 0.044 Uiso 1 1 calc R
H23A H 0.8970 0.2742 0.7564 0.044 Uiso 1 1 calc R
C24 C 0.8013(4) 0.3863(2) 0.73569(11) 0.0290(8) Uani 1 1 d .
C25 C 0.8529(6) 0.4094(4) 0.63835(15) 0.0542(14) Uani 1 1 d .
H25A H 0.8667 0.3957 0.6090 0.081 Uiso 1 1 calc R
H25C H 0.9479 0.4288 0.6501 0.081 Uiso 1 1 calc R
H25B H 0.7778 0.4543 0.6411 0.081 Uiso 1 1 calc R
C26 C 0.6971(5) 0.2794(3) 0.63245(14) 0.0462(11) Uani 1 1 d .
H26B H 0.6159 0.3161 0.6227 0.069 Uiso 1 1 calc R
H26C H 0.6550 0.2310 0.6475 0.069 Uiso 1 1 calc R
H26A H 0.7547 0.2589 0.6086 0.069 Uiso 1 1 calc R
C27 C 0.8532(5) 0.4788(3) 0.72822(14) 0.0398(10) Uani 1 1 d .
H27B H 0.9413 0.4788 0.7102 0.060 Uiso 1 1 calc R
H27C H 0.8786 0.5053 0.7548 0.060 Uiso 1 1 calc R
H27A H 0.7725 0.5110 0.7150 0.060 Uiso 1 1 calc R
C28 C 0.7009(5) 0.3858(3) 0.77368(12) 0.0376(10) Uani 1 1 d .
H28A H 0.6175 0.4252 0.7694 0.056 Uiso 1 1 calc R
H28C H 0.7586 0.4035 0.7980 0.056 Uiso 1 1 calc R
H28B H 0.6619 0.3284 0.7781 0.056 Uiso 1 1 calc R
C29 C 0.2927(5) 0.4589(3) 0.83946(12) 0.0322(9) Uani 1 1 d .
C30 C 0.4043(5) 0.4592(2) 0.86882(11) 0.0319(8) Uani 1 1 d .
C31 C 0.3855(5) 0.4883(3) 0.90886(12) 0.0361(9) Uani 1 1 d .
C32 C 0.2487(6) 0.5171(3) 0.92091(14) 0.0460(11) Uani 1 1 d .
C33 C 0.1312(5) 0.5185(3) 0.89298(14) 0.0452(11) Uani 1 1 d .
C34 C 0.1548(5) 0.4893(3) 0.85316(13) 0.0375(9) Uani 1 1 d .
C35 C 0.2637(4) 0.6425(2) 0.64108(12) 0.0305(8) Uani 1 1 d .
C36 C 0.1316(5) 0.6863(3) 0.64780(13) 0.0375(9) Uani 1 1 d .
C37 C 0.1078(5) 0.7677(3) 0.63251(15) 0.0432(10) Uani 1 1 d .
C38 C 0.2159(6) 0.8072(3) 0.61003(13) 0.0405(10) Uani 1 1 d .
C39 C 0.3489(6) 0.7654(3) 0.60225(13) 0.0426(11) Uani 1 1 d .
C40 C 0.3711(5) 0.6857(3) 0.61814(12) 0.0349(9) Uani 1 1 d .
C41 C 0.2854(4) 0.2189(3) 0.56728(11) 0.0291(8) Uani 1 1 d .
C42 C 0.1438(4) 0.2128(3) 0.55077(12) 0.0336(9) Uani 1 1 d .
C43 C 0.1136(5) 0.1677(3) 0.51455(12) 0.0379(9) Uani 1 1 d .
C44 C 0.2262(5) 0.1274(3) 0.49417(12) 0.0409(10) Uani 1 1 d .
C45 C 0.3706(5) 0.1339(3) 0.50880(12) 0.0397(10) Uani 1 1 d .
C46 C 0.3964(5) 0.1787(3) 0.54473(12) 0.0357(9) Uani 1 1 d .

loop_
_atom_site_aniso_label
_atom_site_aniso_U_11
_atom_site_aniso_U_22
_atom_site_aniso_U_33
_atom_site_aniso_U_23
_atom_site_aniso_U_13
_atom_site_aniso_U_12
Ge1 0.02071(17) 0.02286(16) 0.02762(17) -0.00087(15) -0.00057(15) 0.00029(16)
F1 0.0360(13) 0.0416(14) 0.0370(13) -0.0042(11) -0.0010(10) 0.0029(11)
F2 0.0599(18) 0.0564(18) 0.0391(14) -0.0121(12) -0.0077(13) 0.0011(15)
F3 0.068(2) 0.087(2) 0.0481(17) -0.0325(16) 0.0111(15) -0.0006(19)
F4 0.0467(17) 0.082(2) 0.0639(19) -0.0255(17) 0.0111(15) 0.0058(17)
F5 0.0351(14) 0.0567(17) 0.0508(15) -0.0130(13) -0.0021(12) 0.0040(13)
F6 0.0401(15) 0.0429(16) 0.0720(19) 0.0099(13) 0.0078(13) 0.0029(12)
F7 0.0482(17) 0.0431(17) 0.099(2) 0.0082(16) -0.0019(17) 0.0146(14)
F8 0.072(2) 0.0330(15) 0.0682(18) 0.0120(13) -0.0107(16) 0.0014(14)
F9 0.071(2) 0.0436(16) 0.0558(17) 0.0080(13) 0.0132(14) -0.0065(15)
F10 0.0425(15) 0.0397(15) 0.0575(16) 0.0009(12) 0.0110(12) 0.0014(12)
F11 0.0324(13) 0.0530(16) 0.0477(14) -0.0112(12) -0.0013(11) 0.0022(12)
F12 0.0512(17) 0.0605(19) 0.0492(16) -0.0069(13) -0.0166(13) -0.0068(14)
F13 0.081(2) 0.0635(19) 0.0392(15) -0.0191(14) -0.0050(15) -0.0031(17)
F14 0.0634(19) 0.069(2) 0.0488(16) -0.0136(14) 0.0144(14) 0.0122(16)
F15 0.0355(14) 0.0618(18) 0.0508(15) -0.0113(13) 0.0019(11) 0.0039(13)
O1 0.0221(12) 0.0315(13) 0.0381(14) 0.0057(11) -0.0006(12) -0.0002(12)
N1 0.0249(17) 0.0254(15) 0.0304(16) -0.0038(12) -0.0026(12) 0.0011(13)
N2 0.0238(16) 0.0256(15) 0.0274(14) -0.0014(12) -0.0020(12) 0.0019(13)
N3 0.0241(16) 0.0232(15) 0.0322(17) -0.0005(13) 0.0024(13) -0.0004(13)
N4 0.0269(17) 0.0243(16) 0.0321(17) 0.0005(13) 0.0000(13) -0.0018(13)
N5 0.0187(14) 0.0373(17) 0.0355(17) -0.0021(14) -0.0026(13) 0.0015(13)
C1 0.027(2) 0.0250(18) 0.0315(18) 0.0006(14) 0.0000(16) 0.0021(16)
C2 0.036(2) 0.029(2) 0.038(2) 0.0026(16) -0.0031(16) -0.0023(17)
C3 0.032(2) 0.033(2) 0.0277(19) 0.0015(15) 0.0011(15) 0.0017(17)
C4 0.0270(19) 0.0305(19) 0.0238(17) -0.0012(14) 0.0038(14) 0.0008(15)
C5 0.0253(19) 0.0279(18) 0.028(2) -0.0020(14) -0.0007(15) -0.0034(15)
C6 0.0261(19) 0.0286(19) 0.0284(19) -0.0005(15) -0.0011(15) -0.0025(16)
C7 0.038(2) 0.029(2) 0.039(2) -0.0060(16) 0.0045(18) 0.0009(18)
C8 0.039(2) 0.0242(19) 0.037(2) -0.0046(16) -0.0052(17) 0.0014(17)
C9 0.0253(18) 0.0214(16) 0.036(2) -0.0027(15) 0.0008(16) -0.0008(14)
C10 0.0258(19) 0.0273(19) 0.033(2) 0.0019(15) -0.0032(15) -0.0024(16)
C11 0.029(2) 0.0249(18) 0.033(2) 0.0052(15) -0.0011(16) 0.0008(16)
C12 0.039(2) 0.030(2) 0.035(2) 0.0025(16) 0.0010(18) 0.0028(18)
C13 0.031(2) 0.0309(19) 0.0278(19) -0.0009(15) -0.0019(16) 0.0012(17)
C14 0.0238(18) 0.0269(19) 0.0273(17) -0.0015(14) 0.0004(14) 0.0018(14)
C15 0.0197(18) 0.0264(19) 0.0311(19) -0.0026(14) 0.0005(14) 0.0022(14)
C16 0.0237(18) 0.0289(19) 0.0273(18) -0.0016(15) -0.0014(14) -0.0007(15)
C17 0.038(2) 0.0256(18) 0.0336(19) -0.0043(17) -0.0011(15) 0.0008(18)
C18 0.036(2) 0.0241(18) 0.042(2) -0.0014(16) -0.0022(16) 0.0039(15)
C19 0.0217(18) 0.0210(16) 0.0314(17) 0.0001(13) -0.0037(14) 0.0027(15)
C20 0.026(2) 0.052(3) 0.034(2) -0.0081(18) 0.0030(16) 0.0003(19)
C21 0.023(2) 0.049(3) 0.049(2) -0.011(2) 0.0056(18) 0.0013(18)
C22 0.024(2) 0.052(3) 0.055(3) 0.002(2) -0.0026(18) 0.003(2)
C23 0.027(2) 0.046(2) 0.038(2) 0.0016(18) -0.0030(16) 0.0001(18)
C24 0.0221(18) 0.032(2) 0.0325(19) 0.0051(15) -0.0019(14) -0.0019(16)
C25 0.047(3) 0.078(4) 0.038(3) 0.011(2) 0.002(2) -0.006(3)
C26 0.032(2) 0.065(3) 0.042(2) -0.012(2) 0.0079(19) 0.002(2)
C27 0.039(2) 0.037(2) 0.043(2) -0.0056(19) -0.0041(19) -0.0100(19)
C28 0.032(2) 0.045(3) 0.035(2) -0.0062(18) -0.0011(17) -0.0049(19)
C29 0.033(2) 0.0260(19) 0.038(2) -0.0048(16) 0.0024(17) -0.0018(17)
C30 0.033(2) 0.0316(19) 0.0314(18) -0.0020(15) 0.0022(18) -0.0011(19)
C31 0.041(2) 0.039(2) 0.0291(19) -0.0034(16) -0.0005(18) -0.002(2)
C32 0.051(3) 0.049(3) 0.038(2) -0.012(2) 0.010(2) -0.002(2)
C33 0.038(3) 0.051(3) 0.046(2) -0.017(2) 0.0081(19) 0.000(2)
C34 0.031(2) 0.040(2) 0.041(2) -0.0028(19) 0.0019(18) -0.0020(18)
C35 0.033(2) 0.0253(19) 0.0332(19) -0.0007(15) -0.0016(15) -0.0025(16)
C36 0.033(2) 0.034(2) 0.045(2) 0.0011(18) 0.0006(18) 0.0005(18)
C37 0.040(2) 0.031(2) 0.059(3) 0.0004(19) -0.009(2) 0.006(2)
C38 0.054(3) 0.027(2) 0.040(2) 0.0097(17) -0.007(2) 0.000(2)
C39 0.056(3) 0.033(2) 0.039(2) 0.0047(18) 0.005(2) -0.006(2)
C40 0.037(2) 0.030(2) 0.037(2) -0.0041(16) 0.0012(17) 0.0022(18)
C41 0.031(2) 0.0293(19) 0.0274(19) -0.0018(15) 0.0011(15) -0.0012(17)
C42 0.031(2) 0.038(2) 0.032(2) 0.0008(17) 0.0017(16) 0.0005(17)
C43 0.041(2) 0.040(2) 0.032(2) -0.0020(16) -0.0102(18) -0.005(2)
C44 0.052(3) 0.043(2) 0.0272(19) -0.0034(19) -0.0046(17) -0.004(2)
C45 0.049(3) 0.038(2) 0.0315(19) -0.0048(18) 0.0076(17) 0.004(2)
C46 0.035(2) 0.040(2) 0.0323(19) -0.0020(16) 0.0005(18) 0.001(2)

loop_
_atom_type_symbol
_atom_type_description
_atom_type_scat_dispersion_real
_atom_type_scat_dispersion_imag
_atom_type_scat_source
C C 0.0033 0.0016 'International Tables Vol C Tables 4.2.6.8 and 6.1.1.4'
H H 0.0000 0.0000 'International Tables Vol C Tables 4.2.6.8 and 6.1.1.4'
N N 0.0061 0.0033 'International Tables Vol C Tables 4.2.6.8 and 6.1.1.4'
O O 0.0106 0.0060 'International Tables Vol C Tables 4.2.6.8 and 6.1.1.4'
F F 0.0171 0.0103 'International Tables Vol C Tables 4.2.6.8 and 6.1.1.4'
Ge Ge 0.1547 1.8001 'International Tables Vol C Tables 4.2.6.8 and 6.1.1.4'

loop_
_geom_angle_atom_site_label_1
_geom_angle_atom_site_label_2
_geom_angle_atom_site_label_3
_geom_angle
O1 Ge1 N2 110.92(12)
O1 Ge1 N4 98.75(13)
N2 Ge1 N4 150.16(13)
O1 Ge1 N1 110.06(12)
N2 Ge1 N1 79.65(13)
N4 Ge1 N1 87.46(13)
O1 Ge1 N3 99.87(12)
N2 Ge1 N3 87.35(13)
N4 Ge1 N3 90.75(13)
N1 Ge1 N3 149.94(13)
N5 O1 Ge1 119.2(2)
C1 N1 C4 109.2(3)
C1 N1 Ge1 116.5(2)
C4 N1 Ge1 134.2(3)
C16 N2 C19 109.1(3)
C16 N2 Ge1 134.3(3)
C19 N2 Ge1 116.4(2)
C11 N3 C14 106.9(3)
C11 N3 Ge1 125.1(3)
C14 N3 Ge1 127.4(3)
C9 N4 C6 106.6(3)
C9 N4 Ge1 124.8(3)
C6 N4 Ge1 126.9(3)
O1 N5 C24 106.6(3)
O1 N5 C20 106.6(3)
C24 N5 C20 115.9(3)
N1 C1 C19 112.6(3)
N1 C1 C2 108.0(3)
C19 C1 C2 138.4(4)
C3 C2 C1 106.5(3)
C3 C2 H2 126.7
C1 C2 H2 126.7
C2 C3 C4 109.5(3)
C2 C3 H3 125.2
C4 C3 H3 125.2
N1 C4 C5 120.5(3)
N1 C4 C3 106.6(3)
C5 C4 C3 132.8(3)
C4 C5 C6 122.3(3)
C4 C5 C29 119.5(3)
C6 C5 C29 118.2(3)
C5 C6 C7 126.6(4)
C5 C6 N4 126.0(4)
C7 C6 N4 107.4(3)
C8 C7 C6 109.3(4)
C8 C7 H7 125.3
C6 C7 H7 125.3
C7 C8 C9 107.0(4)
C7 C8 H8 126.5
C9 C8 H8 126.5
N4 C9 C10 123.8(3)
N4 C9 C8 109.6(3)
C10 C9 C8 126.5(4)
C11 C10 C9 123.7(4)
C11 C10 C35 119.2(3)
C9 C10 C35 117.0(3)
N3 C11 C10 124.0(3)
N3 C11 C12 109.2(3)
C10 C11 C12 126.7(4)
C13 C12 C11 107.8(4)
C13 C12 H12 126.1
C11 C12 H12 126.1
C12 C13 C14 108.7(3)
C12 C13 H13 125.6
C14 C13 H13 125.6
C15 C14 N3 125.6(3)
C15 C14 C13 127.1(3)
N3 C14 C13 107.3(3)
C16 C15 C14 121.9(3)
C16 C15 C41 118.7(3)
C14 C15 C41 119.3(3)
N2 C16 C15 121.7(3)
N2 C16 C17 107.3(3)
C15 C16 C17 130.7(4)
C18 C17 C16 108.6(3)
C18 C17 H17 125.7
C16 C17 H17 125.7
C17 C18 C19 106.4(3)
C17 C18 H18 126.8
C19 C18 H18 126.8
N2 C19 C1 112.9(3)
N2 C19 C18 108.5(3)
C1 C19 C18 137.7(4)
N5 C20 C25 115.8(4)
N5 C20 C21 105.5(3)
C25 C20 C21 112.2(4)
N5 C20 C26 107.2(3)
C25 C20 C26 108.1(4)
C21 C20 C26 107.5(4)
C22 C21 C20 113.1(4)
C22 C21 H21B 108.9
C20 C21 H21B 108.9
C22 C21 H21A 108.9
C20 C21 H21A 108.9
H21B C21 H21A 107.8
C23 C22 C21 109.6(4)
C23 C22 H22B 109.7
C21 C22 H22B 109.7
C23 C22 H22A 109.7
C21 C22 H22A 109.7
H22B C22 H22A 108.2
C22 C23 C24 113.8(3)
C22 C23 H23B 108.8
C24 C23 H23B 108.8
C22 C23 H23A 108.8
C24 C23 H23A 108.8
H23B C23 H23A 107.7
N5 C24 C28 107.0(3)
N5 C24 C23 106.8(3)
C28 C24 C23 107.8(3)
N5 C24 C27 116.0(3)
C28 C24 C27 107.9(3)
C23 C24 C27 111.0(3)
C20 C25 H25A 109.5
C20 C25 H25C 109.5
H25A C25 H25C 109.5
C20 C25 H25B 109.5
H25A C25 H25B 109.5
H25C C25 H25B 109.5
C20 C26 H26B 109.5
C20 C26 H26C 109.5
H26B C26 H26C 109.5
C20 C26 H26A 109.5
H26B C26 H26A 109.5
H26C C26 H26A 109.5
C24 C27 H27B 109.5
C24 C27 H27C 109.5
H27B C27 H27C 109.5
C24 C27 H27A 109.5
H27B C27 H27A 109.5
H27C C27 H27A 109.5
C24 C28 H28A 109.5
C24 C28 H28C 109.5
H28A C28 H28C 109.5
C24 C28 H28B 109.5
H28A C28 H28B 109.5
H28C C28 H28B 109.5
C30 C29 C34 115.0(4)
C30 C29 C5 122.4(4)
C34 C29 C5 122.6(4)
F1 C30 C29 118.2(3)
F1 C30 C31 117.9(4)
C29 C30 C31 123.8(4)
F2 C31 C32 120.8(4)
F2 C31 C30 120.1(4)
C32 C31 C30 119.1(4)
F3 C32 C31 119.7(4)
F3 C32 C33 120.2(4)
C31 C32 C33 120.1(4)
F4 C33 C34 121.1(4)
F4 C33 C32 119.9(4)
C34 C33 C32 118.9(4)
F5 C34 C33 117.2(4)
F5 C34 C29 119.8(4)
C33 C34 C29 123.0(4)
C36 C35 C40 115.5(4)
C36 C35 C10 122.6(4)
C40 C35 C10 121.9(4)
F6 C36 C35 119.8(4)
F6 C36 C37 117.9(4)
C35 C36 C37 122.2(4)
F7 C37 C38 120.1(4)
F7 C37 C36 119.7(4)
C38 C37 C36 120.1(4)
F8 C38 C37 120.0(4)
F8 C38 C39 120.6(4)
C37 C38 C39 119.5(4)
F9 C39 C40 120.6(4)
F9 C39 C38 119.9(4)
C40 C39 C38 119.5(4)
F10 C40 C39 117.8(4)
F10 C40 C35 119.1(4)
C39 C40 C35 123.1(4)
C42 C41 C46 115.2(4)
C42 C41 C15 122.8(4)
C46 C41 C15 122.0(4)
F11 C42 C41 120.2(4)
F11 C42 C43 117.3(4)
C41 C42 C43 122.5(4)
F12 C43 C44 120.1(4)
F12 C43 C42 119.9(4)
C44 C43 C42 120.0(4)
F13 C44 C43 120.4(4)
F13 C44 C45 119.9(4)
C43 C44 C45 119.6(4)
F14 C45 C46 120.9(4)
F14 C45 C44 120.2(4)
C46 C45 C44 118.9(4)
F15 C46 C45 117.2(4)
F15 C46 C41 119.0(3)
C45 C46 C41 123.8(4)

loop_
_geom_bond_atom_site_label_1
_geom_bond_atom_site_label_2
_geom_bond_distance
Ge1 O1 1.786(3)
Ge1 N2 1.915(3)
Ge1 N4 1.923(3)
Ge1 N1 1.927(3)
Ge1 N3 1.941(3)
F1 C30 1.359(5)
F2 C31 1.343(5)
F3 C32 1.339(5)
F4 C33 1.331(5)
F5 C34 1.342(5)
F6 C36 1.344(5)
F7 C37 1.350(5)
F8 C38 1.339(5)
F9 C39 1.344(5)
F10 C40 1.340(5)
F11 C42 1.344(4)
F12 C43 1.338(5)
F13 C44 1.336(5)
F14 C45 1.344(5)
F15 C46 1.346(5)
O1 N5 1.477(4)
N1 C1 1.375(5)
N1 C4 1.385(5)
N2 C16 1.365(5)
N2 C19 1.387(4)
N3 C11 1.382(5)
N3 C14 1.407(5)
N4 C9 1.380(5)
N4 C6 1.421(5)
N5 C24 1.500(5)
N5 C20 1.508(5)
C1 C19 1.392(5)
C1 C2 1.430(5)
C2 C3 1.372(5)
C2 H2 0.9500
C3 C4 1.414(5)
C3 H3 0.9500
C4 C5 1.392(5)
C5 C6 1.395(5)
C5 C29 1.479(5)
C6 C7 1.416(5)
C7 C8 1.359(6)
C7 H7 0.9500
C8 C9 1.424(5)
C8 H8 0.9500
C9 C10 1.407(5)
C10 C11 1.395(5)
C10 C35 1.482(5)
C11 C12 1.413(5)
C12 C13 1.352(5)
C12 H12 0.9500
C13 C14 1.425(5)
C13 H13 0.9500
C14 C15 1.404(5)
C15 C16 1.382(5)
C15 C41 1.483(5)
C16 C17 1.421(6)
C17 C18 1.390(5)
C17 H17 0.9500
C18 C19 1.412(5)
C18 H18 0.9500
C20 C25 1.528(7)
C20 C21 1.532(6)
C20 C26 1.540(6)
C21 C22 1.506(6)
C21 H21B 0.9900
C21 H21A 0.9900
C22 C23 1.496(6)
C22 H22B 0.9900
C22 H22A 0.9900
C23 C24 1.530(5)
C23 H23B 0.9900
C23 H23A 0.9900
C24 C28 1.519(5)
C24 C27 1.548(6)
C25 H25A 0.9800
C25 H25C 0.9800
C25 H25B 0.9800
C26 H26B 0.9800
C26 H26C 0.9800
C26 H26A 0.9800
C27 H27B 0.9800
C27 H27C 0.9800
C27 H27A 0.9800
C28 H28A 0.9800
C28 H28C 0.9800
C28 H28B 0.9800
C29 C30 1.376(6)
C29 C34 1.395(6)
C30 C31 1.380(5)
C31 C32 1.362(6)
C32 C33 1.384(7)
C33 C34 1.380(6)
C35 C36 1.386(6)
C35 C40 1.390(6)
C36 C37 1.391(6)
C37 C38 1.359(7)
C38 C39 1.382(7)
C39 C40 1.371(6)
C41 C42 1.378(5)
C41 C46 1.384(6)
C42 C43 1.393(6)
C43 C44 1.360(6)
C44 C45 1.379(6)
C45 C46 1.377(5)

loop_
_geom_torsion_atom_site_label_1
_geom_torsion_atom_site_label_2
_geom_torsion_atom_site_label_3
_geom_torsion_atom_site_label_4
_geom_torsion
N2 Ge1 O1 N5 -40.0(3)
N4 Ge1 O1 N5 136.7(2)
N1 Ge1 O1 N5 46.3(3)
N3 Ge1 O1 N5 -131.0(2)
O1 Ge1 N1 C1 -96.3(3)
N2 Ge1 N1 C1 12.3(3)
N4 Ge1 N1 C1 165.3(3)
N3 Ge1 N1 C1 78.2(4)
O1 Ge1 N1 C4 85.4(4)
N2 Ge1 N1 C4 -165.9(4)
N4 Ge1 N1 C4 -13.0(4)
N3 Ge1 N1 C4 -100.1(4)
O1 Ge1 N2 C16 -88.1(4)
N4 Ge1 N2 C16 98.4(4)
N1 Ge1 N2 C16 164.3(4)
N3 Ge1 N2 C16 11.5(4)
O1 Ge1 N2 C19 96.1(3)
N4 Ge1 N2 C19 -77.5(4)
N1 Ge1 N2 C19 -11.6(3)
N3 Ge1 N2 C19 -164.3(3)
O1 Ge1 N3 C11 -72.8(3)
N2 Ge1 N3 C11 176.5(3)
N4 Ge1 N3 C11 26.3(3)
N1 Ge1 N3 C11 112.5(4)
O1 Ge1 N3 C14 97.1(3)
N2 Ge1 N3 C14 -13.7(3)
N4 Ge1 N3 C14 -163.9(3)
N1 Ge1 N3 C14 -77.6(4)
O1 Ge1 N4 C9 71.0(3)
N2 Ge1 N4 C9 -115.1(3)
N1 Ge1 N4 C9 -179.1(3)
N3 Ge1 N4 C9 -29.1(3)
O1 Ge1 N4 C6 -92.4(3)
N2 Ge1 N4 C6 81.5(4)
N1 Ge1 N4 C6 17.5(3)
N3 Ge1 N4 C6 167.5(3)
Ge1 O1 N5 C24 -118.5(3)
Ge1 O1 N5 C20 117.1(3)
C4 N1 C1 C19 167.8(3)
Ge1 N1 C1 C19 -10.9(4)
C4 N1 C1 C2 -3.1(4)
Ge1 N1 C1 C2 178.2(2)
N1 C1 C2 C3 1.4(4)
C19 C1 C2 C3 -165.9(5)
C1 C2 C3 C4 0.8(5)
C1 N1 C4 C5 -173.6(4)
Ge1 N1 C4 C5 4.8(6)
C1 N1 C4 C3 3.5(4)
Ge1 N1 C4 C3 -178.1(3)
C2 C3 C4 N1 -2.6(5)
C2 C3 C4 C5 173.9(4)
N1 C4 C5 C6 3.7(6)
C3 C4 C5 C6 -172.5(4)
N1 C4 C5 C29 -177.3(3)
C3 C4 C5 C29 6.5(7)
C4 C5 C6 C7 -177.6(4)
C29 C5 C6 C7 3.4(6)
C4 C5 C6 N4 2.4(6)
C29 C5 C6 N4 -176.5(4)
C9 N4 C6 C5 177.5(4)
Ge1 N4 C6 C5 -16.6(6)
C9 N4 C6 C7 -2.4(4)
Ge1 N4 C6 C7 163.5(3)
C5 C6 C7 C8 -179.0(4)
N4 C6 C7 C8 0.9(5)
C6 C7 C8 C9 0.9(5)
C6 N4 C9 C10 -173.4(4)
Ge1 N4 C9 C10 20.3(5)
C6 N4 C9 C8 3.0(4)
Ge1 N4 C9 C8 -163.2(3)
C7 C8 C9 N4 -2.5(5)
C7 C8 C9 C10 173.8(4)
N4 C9 C10 C11 2.4(6)
C8 C9 C10 C11 -173.4(4)
N4 C9 C10 C35 178.5(3)
C8 C9 C10 C35 2.6(6)
C14 N3 C11 C10 174.2(4)
Ge1 N3 C11 C10 -14.2(6)
C14 N3 C11 C12 -2.0(4)
Ge1 N3 C11 C12 169.6(3)
C9 C10 C11 N3 -5.5(7)
C35 C10 C11 N3 178.5(4)
C9 C10 C11 C12 170.0(4)
C35 C10 C11 C12 -6.0(6)
N3 C11 C12 C13 1.0(5)
C10 C11 C12 C13 -175.1(4)
C11 C12 C13 C14 0.4(5)
C11 N3 C14 C15 -177.5(4)
Ge1 N3 C14 C15 11.2(5)
C11 N3 C14 C13 2.2(4)
Ge1 N3 C14 C13 -169.1(3)
C12 C13 C14 C15 178.1(4)
C12 C13 C14 N3 -1.6(4)
N3 C14 C15 C16 0.5(6)
C13 C14 C15 C16 -179.2(4)
N3 C14 C15 C41 176.2(3)
C13 C14 C15 C41 -3.4(6)
C19 N2 C16 C15 171.2(3)
Ge1 N2 C16 C15 -4.9(6)
C19 N2 C16 C17 -2.6(4)
Ge1 N2 C16 C17 -178.7(3)
C14 C15 C16 N2 -3.9(6)
C41 C15 C16 N2 -179.7(3)
C14 C15 C16 C17 168.3(4)
C41 C15 C16 C17 -7.5(6)
N2 C16 C17 C18 1.4(4)
C15 C16 C17 C18 -171.7(4)
C16 C17 C18 C19 0.4(4)
C16 N2 C19 C1 -167.8(3)
Ge1 N2 C19 C1 9.0(4)
C16 N2 C19 C18 2.9(4)
Ge1 N2 C19 C18 179.8(2)
N1 C1 C19 N2 1.2(5)
C2 C1 C19 N2 168.1(5)
N1 C1 C19 C18 -165.7(4)
C2 C1 C19 C18 1.2(9)
C17 C18 C19 N2 -2.0(4)
C17 C18 C19 C1 165.3(5)
O1 N5 C20 C25 52.6(4)
C24 N5 C20 C25 -65.9(5)
O1 N5 C20 C21 177.4(3)
C24 N5 C20 C21 59.0(4)
O1 N5 C20 C26 -68.2(4)
C24 N5 C20 C26 173.4(3)
N5 C20 C21 C22 -56.9(5)
C25 C20 C21 C22 70.2(5)
C26 C20 C21 C22 -171.1(4)
C20 C21 C22 C23 57.0(5)
C21 C22 C23 C24 -55.2(5)
O1 N5 C24 C28 68.8(4)
C20 N5 C24 C28 -172.9(3)
O1 N5 C24 C23 -176.1(3)
C20 N5 C24 C23 -57.7(4)
O1 N5 C24 C27 -51.7(4)
C20 N5 C24 C27 66.7(5)
C22 C23 C24 N5 54.0(5)
C22 C23 C24 C28 168.7(4)
C22 C23 C24 C27 -73.3(5)
C4 C5 C29 C30 67.9(5)
C6 C5 C29 C30 -113.1(4)
C4 C5 C29 C34 -113.0(5)
C6 C5 C29 C34 66.1(6)
C34 C29 C30 F1 -177.5(4)
C5 C29 C30 F1 1.7(6)
C34 C29 C30 C31 -1.1(6)
C5 C29 C30 C31 178.1(4)
F1 C30 C31 F2 -2.0(6)
C29 C30 C31 F2 -178.4(4)
F1 C30 C31 C32 177.8(4)
C29 C30 C31 C32 1.4(7)
F2 C31 C32 F3 -1.9(7)
C30 C31 C32 F3 178.3(4)
F2 C31 C32 C33 178.6(4)
C30 C31 C32 C33 -1.2(7)
F3 C32 C33 F4 1.3(8)
C31 C32 C33 F4 -179.2(4)
F3 C32 C33 C34 -178.7(5)
C31 C32 C33 C34 0.8(8)
F4 C33 C34 F5 -0.3(7)
C32 C33 C34 F5 179.6(4)
F4 C33 C34 C29 179.5(4)
C32 C33 C34 C29 -0.6(8)
C30 C29 C34 F5 -179.5(4)
C5 C29 C34 F5 1.3(6)
C30 C29 C34 C33 0.7(7)
C5 C29 C34 C33 -178.5(4)
C11 C10 C35 C36 109.9(5)
C9 C10 C35 C36 -66.3(5)
C11 C10 C35 C40 -71.4(5)
C9 C10 C35 C40 112.3(4)
C40 C35 C36 F6 178.9(4)
C10 C35 C36 F6 -2.3(6)
C40 C35 C36 C37 0.2(6)
C10 C35 C36 C37 179.0(4)
F6 C36 C37 F7 2.5(6)
C35 C36 C37 F7 -178.8(4)
F6 C36 C37 C38 -178.6(4)
C35 C36 C37 C38 0.2(7)
F7 C37 C38 F8 -0.7(7)
C36 C37 C38 F8 -179.6(4)
F7 C37 C38 C39 179.4(4)
C36 C37 C38 C39 0.5(7)
F8 C38 C39 F9 0.6(7)
C37 C38 C39 F9 -179.6(4)
F8 C38 C39 C40 178.6(4)
C37 C38 C39 C40 -1.5(7)
F9 C39 C40 F10 -0.7(6)
C38 C39 C40 F10 -178.7(4)
F9 C39 C40 C35 180.0(4)
C38 C39 C40 C35 2.0(7)
C36 C35 C40 F10 179.4(4)
C10 C35 C40 F10 0.6(6)
C36 C35 C40 C39 -1.3(6)
C10 C35 C40 C39 180.0(4)
C16 C15 C41 C42 106.6(5)
C14 C15 C41 C42 -69.3(5)
C16 C15 C41 C46 -73.1(5)
C14 C15 C41 C46 111.0(4)
C46 C41 C42 F11 179.8(4)
C15 C41 C42 F11 0.1(6)
C46 C41 C42 C43 1.6(6)
C15 C41 C42 C43 -178.2(4)
F11 C42 C43 F12 0.6(6)
C41 C42 C43 F12 178.9(4)
F11 C42 C43 C44 -178.2(4)
C41 C42 C43 C44 0.1(7)
F12 C43 C44 F13 1.9(7)
C42 C43 C44 F13 -179.3(4)
F12 C43 C44 C45 179.1(4)
C42 C43 C44 C45 -2.1(7)
F13 C44 C45 F14 -1.0(7)
C43 C44 C45 F14 -178.2(4)
F13 C44 C45 C46 179.5(4)
C43 C44 C45 C46 2.3(7)
F14 C45 C46 F15 -0.2(6)
C44 C45 C46 F15 179.4(4)
F14 C45 C46 C41 180.0(4)
C44 C45 C46 C41 -0.5(7)
C42 C41 C46 F15 178.8(4)
C15 C41 C46 F15 -1.5(6)
C42 C41 C46 C45 -1.4(6)
C15 C41 C46 C45 178.4(4)

loop_
_platon_squeeze_void_nr
_platon_squeeze_void_average_x
_platon_squeeze_void_average_y
_platon_squeeze_void_average_z
_platon_squeeze_void_volume
_platon_squeeze_void_count_electrons
_platon_squeeze_void_content
1 -0.009 0.750 0.000 371 131 ' '
2 -0.026 0.250 0.500 371 131 ' '
